data_4028803
loop_
_publ_author_name
'Lukas Jedinak'
'LaToya Rush'
'Mijoon Lee'
'Dusan Hesek'
'Jed F. Fisher'
'Bill Boggess'
'Bruce C. Noll'
'Shahriar Mobashery'

_publ_contact_author_address
;University of Notre Dame
Department of Chemistry and Biochemistry
251 Nieuwland Science Hall
Notre Dame, IN 46556-5670
USA
;
_publ_contact_author_email mobashery@nd.edu
_publ_contact_author_fax 1(574)6316652
_publ_contact_author_name 'Professor Shahriar Mobashery'
_publ_contact_author_phone 1(574)6312933
_publ_section_title
;
 Use of Silver Carbonate in the Wittig Reaction
;
_journal_name_full 'Journal of Organic Chemistry'
_journal_page_first 12224
_journal_page_last 12228
_journal_paper_doi 10.1021/jo401972a
_journal_volume 78
_journal_year 2013
_chemical_compound_source synthesized
_chemical_formula_moiety 'C22 H26 N O3 P'
_chemical_formula_sum 'C22 H26 N O3 P'
_chemical_formula_weight 383.41
_space_group_IT_number 14
_symmetry_cell_setting monoclinic
_symmetry_Int_Tables_number 14
_symmetry_space_group_name_Hall '-P 2ybc'
_symmetry_space_group_name_H-M 'P 1 21/c 1'
_atom_sites_solution_hydrogens geom
_atom_sites_solution_primary direct
_atom_sites_solution_secondary difmap
_audit_creation_method SHELXL-97
_cell_angle_alpha 90.00
_cell_angle_beta 114.587(2)
_cell_angle_gamma 90.00
_cell_formula_units_Z 4
_cell_length_a 14.2596(6)
_cell_length_b 10.0900(4)
_cell_length_c 15.1424(6)
_cell_measurement_reflns_used 6711
_cell_measurement_temperature 100(2)
_cell_measurement_theta_max 52.1294
_cell_measurement_theta_min 3.4085
_cell_volume 1981.14(14)
_computing_cell_refinement 'APEX2/SAINT (Bruker, 2007)'
_computing_data_collection 'APEX2 (Bruker, 2007)'
_computing_data_reduction 'SAINT/XPREP (Bruker, 2007; Sheldrick, 2008)'
_computing_molecular_graphics 'XP (Sheldrick, 2008)'
_computing_publication_material 'XCIF (Sheldrick, 2008)/enCIFer (CCDC, 2005)'
_computing_structure_refinement 'XL (Sheldrick, 2008)'
_computing_structure_solution 'XS (Sheldrick, 2008)'
_diffrn_ambient_temperature 100(2)
_diffrn_detector_area_resol_mean 8.33
_diffrn_measured_fraction_theta_full 0.946
_diffrn_measured_fraction_theta_max 0.946
_diffrn_measurement_device_type 'Bruker SMART Apex CCD diffractometer'
_diffrn_measurement_method '\f and \w scans'
_diffrn_radiation_monochromator graphite
_diffrn_radiation_probe x-ray
_diffrn_radiation_type CuK\a
_diffrn_radiation_wavelength 1.54178
_diffrn_reflns_av_R_equivalents 0.0298
_diffrn_reflns_av_sigmaI/netI 0.0249
_diffrn_reflns_limit_h_max 14
_diffrn_reflns_limit_h_min -14
_diffrn_reflns_limit_k_max 10
_diffrn_reflns_limit_k_min -10
_diffrn_reflns_limit_l_max 15
_diffrn_reflns_limit_l_min -15
_diffrn_reflns_number 10764
_diffrn_reflns_theta_full 52.32
_diffrn_reflns_theta_max 52.32
_diffrn_reflns_theta_min 3.41
_diffrn_source 'fine-focus sealed tube'
_diffrn_source_type 'Siemens KFFCU2K-90'
_exptl_absorpt_coefficient_mu 1.405
_exptl_absorpt_correction_T_max 0.93
_exptl_absorpt_correction_T_min 0.69
_exptl_absorpt_correction_type multi-scan
_exptl_absorpt_process_details 'Sheldrick, G. M. (2007). SADABS. University of G\"ottingen, Germany.'
_exptl_crystal_colour 'clear colorless'
_exptl_crystal_density_diffrn 1.285
_exptl_crystal_description plate
_exptl_crystal_F_000 816
_exptl_crystal_size_max 0.29
_exptl_crystal_size_mid 0.22
_exptl_crystal_size_min 0.05
_refine_diff_density_max 0.328
_refine_diff_density_min -0.252
_refine_diff_density_rms 0.040
_refine_ls_extinction_method none
_refine_ls_goodness_of_fit_ref 1.078
_refine_ls_hydrogen_treatment mixed
_refine_ls_matrix_type full
_refine_ls_number_parameters 251
_refine_ls_number_reflns 2131
_refine_ls_number_restraints 0
_refine_ls_restrained_S_all 1.078
_refine_ls_R_factor_all 0.0344
_refine_ls_R_factor_gt 0.0330
_refine_ls_shift/su_max 0.001
_refine_ls_shift/su_mean 0.000
_refine_ls_structure_factor_coef Fsqd
_refine_ls_weighting_details 'calc w=1/[\s^2^(Fo^2^)+(0.0498P)^2^+0.9298P] where P=(Fo^2^+2Fc^2^)/3'
_refine_ls_weighting_scheme calc
_refine_ls_wR_factor_gt 0.0868
_refine_ls_wR_factor_ref 0.0882
_reflns_number_gt 2026
_reflns_number_total 2131
_reflns_threshold_expression >2sigma(I)
_cod_data_source_file jo401972a_si_001.cif
_cod_data_source_block compound_5
_cod_original_sg_symbol_H-M 'P 21/c'
_cod_database_code 4028803

loop_
_symmetry_equiv_pos_as_xyz
'x, y, z'
'-x, y+1/2, -z+1/2'
'-x, -y, -z'
'x, -y-1/2, z-1/2'

loop_
_atom_site_label
_atom_site_type_symbol
_atom_site_fract_x
_atom_site_fract_y
_atom_site_fract_z
_atom_site_U_iso_or_equiv
_atom_site_adp_type
_atom_site_occupancy
_atom_site_symmetry_multiplicity
_atom_site_calc_flag
_atom_site_refinement_flags
P1 P 0.60492(4) 0.22952(5) 0.36972(3) 0.0231(2) Uani 1 1 d .
N1 N 0.33567(13) 0.43071(18) 0.38433(13) 0.0287(4) Uani 1 1 d .
H1N H 0.370(2) 0.501(3) 0.4122(18) 0.045(7) Uiso 1 1 d .
O1 O 0.49425(11) 0.36034(13) 0.55170(9) 0.0297(4) Uani 1 1 d .
O2 O 0.18066(11) 0.33150(13) 0.30438(10) 0.0336(4) Uani 1 1 d .
O3 O 0.19480(10) 0.54265(13) 0.36344(10) 0.0319(4) Uani 1 1 d .
C1 C 0.59205(15) 0.28401(19) 0.47139(14) 0.0249(5) Uani 1 1 d .
H1 H 0.6527 0.2873 0.5303 0.030 Uiso 1 1 calc R
C2 C 0.50032(16) 0.32368(18) 0.47469(14) 0.0245(5) Uani 1 1 d .
C3 C 0.39916(15) 0.31981(19) 0.38161(14) 0.0250(5) Uani 1 1 d .
H3 H 0.3619 0.2368 0.3838 0.030 Uiso 1 1 calc R
C4 C 0.41175(15) 0.31886(19) 0.28641(14) 0.0265(5) Uani 1 1 d .
H4A H 0.4448 0.4027 0.2806 0.032 Uiso 1 1 calc R
H4B H 0.3427 0.3147 0.2316 0.032 Uiso 1 1 calc R
C5 C 0.47684(15) 0.20178(19) 0.27886(14) 0.0270(5) Uani 1 1 d .
H5A H 0.4767 0.1985 0.2135 0.032 Uiso 1 1 calc R
H5B H 0.4491 0.1171 0.2909 0.032 Uiso 1 1 calc R
C6 C 0.23294(16) 0.4259(2) 0.34661(14) 0.0256(5) Uani 1 1 d .
C7 C 0.08372(16) 0.5620(2) 0.33260(15) 0.0300(5) Uani 1 1 d .
C8 C 0.02898(17) 0.5610(2) 0.22276(15) 0.0341(5) Uani 1 1 d .
H8A H 0.0626 0.6240 0.1959 0.051 Uiso 1 1 calc R
H8B H -0.0433 0.5867 0.2027 0.051 Uiso 1 1 calc R
H8C H 0.0322 0.4718 0.1986 0.051 Uiso 1 1 calc R
C9 C 0.07915(18) 0.6998(2) 0.37206(18) 0.0425(6) Uani 1 1 d .
H9A H 0.1152 0.6989 0.4431 0.064 Uiso 1 1 calc R
H9B H 0.0070 0.7252 0.3530 0.064 Uiso 1 1 calc R
H9C H 0.1123 0.7638 0.3455 0.064 Uiso 1 1 calc R
C10 C 0.04097(17) 0.4595(2) 0.37906(16) 0.0372(6) Uani 1 1 d .
H10A H 0.0433 0.3718 0.3521 0.056 Uiso 1 1 calc R
H10B H -0.0306 0.4817 0.3657 0.056 Uiso 1 1 calc R
H10C H 0.0825 0.4585 0.4494 0.056 Uiso 1 1 calc R
C11 C 0.68291(15) 0.08021(19) 0.40014(13) 0.0250(5) Uani 1 1 d .
C12 C 0.64666(17) -0.0292(2) 0.43342(14) 0.0311(5) Uani 1 1 d .
H12 H 0.5793 -0.0280 0.4316 0.037 Uiso 1 1 calc R
C13 C 0.70915(18) -0.1394(2) 0.46897(15) 0.0347(6) Uani 1 1 d .
H13 H 0.6841 -0.2148 0.4899 0.042 Uiso 1 1 calc R
C14 C 0.80815(18) -0.1389(2) 0.47392(15) 0.0346(6) Uani 1 1 d .
H14 H 0.8523 -0.2125 0.5015 0.042 Uiso 1 1 calc R
C15 C 0.84338(17) -0.0328(2) 0.43912(16) 0.0352(6) Uani 1 1 d .
H15 H 0.9107 -0.0345 0.4407 0.042 Uiso 1 1 calc R
C16 C 0.78010(16) 0.0771(2) 0.40160(15) 0.0306(5) Uani 1 1 d .
H16 H 0.8040 0.1500 0.3770 0.037 Uiso 1 1 calc R
C17 C 0.66613(15) 0.34632(18) 0.31934(14) 0.0241(5) Uani 1 1 d .
C18 C 0.71315(15) 0.45852(19) 0.37249(14) 0.0258(5) Uani 1 1 d .
H18 H 0.7136 0.4731 0.4347 0.031 Uiso 1 1 calc R
C19 C 0.75931(15) 0.54913(19) 0.33430(15) 0.0277(5) Uani 1 1 d .
H19 H 0.7926 0.6251 0.3711 0.033 Uiso 1 1 calc R
C20 C 0.75734(15) 0.52991(19) 0.24328(15) 0.0269(5) Uani 1 1 d .
H20 H 0.7887 0.5928 0.2174 0.032 Uiso 1 1 calc R
C21 C 0.70961(16) 0.4188(2) 0.18981(15) 0.0291(5) Uani 1 1 d .
H21 H 0.7079 0.4060 0.1270 0.035 Uiso 1 1 calc R
C22 C 0.66446(16) 0.32652(19) 0.22732(15) 0.0281(5) Uani 1 1 d .
H22 H 0.6324 0.2499 0.1907 0.034 Uiso 1 1 calc R

loop_
_atom_site_aniso_label
_atom_site_aniso_U_11
_atom_site_aniso_U_22
_atom_site_aniso_U_33
_atom_site_aniso_U_23
_atom_site_aniso_U_13
_atom_site_aniso_U_12
P1 0.0249(3) 0.0202(3) 0.0254(3) -0.0005(2) 0.0116(3) -0.0004(2)
N1 0.0232(11) 0.0215(10) 0.0380(10) -0.0058(8) 0.0095(8) -0.0004(8)
O1 0.0359(8) 0.0296(8) 0.0265(8) 0.0008(6) 0.0158(6) 0.0063(6)
O2 0.0285(8) 0.0241(8) 0.0455(9) -0.0077(7) 0.0127(7) -0.0009(7)
O3 0.0257(8) 0.0240(8) 0.0419(9) -0.0073(6) 0.0098(7) 0.0027(6)
C1 0.0252(11) 0.0235(11) 0.0235(11) 0.0012(9) 0.0075(9) 0.0002(9)
C2 0.0316(12) 0.0151(10) 0.0282(12) 0.0032(9) 0.0138(10) 0.0003(8)
C3 0.0264(11) 0.0195(10) 0.0313(12) 0.0005(9) 0.0143(9) 0.0007(9)
C4 0.0244(11) 0.0246(11) 0.0282(11) 0.0013(9) 0.0086(9) -0.0003(9)
C5 0.0311(12) 0.0254(11) 0.0261(11) -0.0003(9) 0.0137(10) -0.0024(9)
C6 0.0302(13) 0.0204(12) 0.0268(11) -0.0001(9) 0.0125(10) 0.0010(10)
C7 0.0246(11) 0.0263(11) 0.0361(12) -0.0013(9) 0.0097(10) 0.0051(9)
C8 0.0310(12) 0.0337(12) 0.0367(12) 0.0036(10) 0.0131(10) 0.0023(10)
C9 0.0349(13) 0.0358(13) 0.0516(15) -0.0073(11) 0.0129(11) 0.0097(10)
C10 0.0317(12) 0.0428(13) 0.0383(13) 0.0069(10) 0.0158(10) 0.0098(10)
C11 0.0301(12) 0.0219(11) 0.0219(10) -0.0029(9) 0.0096(9) -0.0023(9)
C12 0.0400(13) 0.0275(12) 0.0313(12) -0.0025(9) 0.0204(10) 0.0001(10)
C13 0.0562(15) 0.0229(12) 0.0310(12) 0.0022(9) 0.0240(11) 0.0030(11)
C14 0.0475(15) 0.0256(12) 0.0248(12) -0.0018(9) 0.0090(10) 0.0099(10)
C15 0.0295(12) 0.0302(13) 0.0413(13) -0.0043(10) 0.0100(10) 0.0047(10)
C16 0.0322(13) 0.0229(11) 0.0359(12) -0.0012(9) 0.0134(10) -0.0018(9)
C17 0.0239(10) 0.0207(11) 0.0269(11) 0.0017(9) 0.0098(9) 0.0034(8)
C18 0.0256(11) 0.0241(11) 0.0270(11) -0.0014(9) 0.0100(9) 0.0031(9)
C19 0.0257(11) 0.0198(11) 0.0350(13) -0.0018(9) 0.0100(10) -0.0018(9)
C20 0.0236(11) 0.0218(11) 0.0363(12) 0.0051(9) 0.0135(10) 0.0025(9)
C21 0.0333(12) 0.0287(12) 0.0281(11) 0.0006(10) 0.0155(10) 0.0007(10)
C22 0.0324(12) 0.0219(11) 0.0302(12) -0.0041(9) 0.0133(10) -0.0021(9)

loop_
_atom_type_symbol
_atom_type_description
_atom_type_scat_dispersion_real
_atom_type_scat_dispersion_imag
_atom_type_scat_source
C C 0.0181 0.0091 'International Tables Vol C Tables 4.2.6.8 and 6.1.1.4'
H H 0.0000 0.0000 'International Tables Vol C Tables 4.2.6.8 and 6.1.1.4'
N N 0.0311 0.0180 'International Tables Vol C Tables 4.2.6.8 and 6.1.1.4'
O O 0.0492 0.0322 'International Tables Vol C Tables 4.2.6.8 and 6.1.1.4'
P P 0.2955 0.4335 'International Tables Vol C Tables 4.2.6.8 and 6.1.1.4'

loop_
_geom_angle_atom_site_label_1
_geom_angle_atom_site_label_2
_geom_angle_atom_site_label_3
_geom_angle
C1 P1 C5 106.47(10)
C1 P1 C17 114.80(9)
C5 P1 C17 107.07(9)
C1 P1 C11 108.75(9)
C5 P1 C11 112.71(9)
C17 P1 C11 107.16(9)
C6 N1 C3 123.17(17)
C6 N1 H1N 122.3(17)
C3 N1 H1N 114.5(17)
C6 O3 C7 121.13(15)
C2 C1 P1 125.38(15)
C2 C1 H1 117.3
P1 C1 H1 117.3
O1 C2 C1 123.11(18)
O1 C2 C3 117.06(18)
C1 C2 C3 119.80(17)
N1 C3 C4 110.61(16)
N1 C3 C2 108.19(16)
C4 C3 C2 115.52(17)
N1 C3 H3 107.4
C4 C3 H3 107.4
C2 C3 H3 107.4
C3 C4 C5 112.81(16)
C3 C4 H4A 109.0
C5 C4 H4A 109.0
C3 C4 H4B 109.0
C5 C4 H4B 109.0
H4A C4 H4B 107.8
C4 C5 P1 106.08(13)
C4 C5 H5A 110.5
P1 C5 H5A 110.5
C4 C5 H5B 110.5
P1 C5 H5B 110.5
H5A C5 H5B 108.7
O2 C6 N1 125.33(19)
O2 C6 O3 124.75(18)
N1 C6 O3 109.92(17)
O3 C7 C10 110.57(16)
O3 C7 C8 110.10(17)
C10 C7 C8 112.48(18)
O3 C7 C9 102.31(16)
C10 C7 C9 110.47(19)
C8 C7 C9 110.45(18)
C7 C8 H8A 109.5
C7 C8 H8B 109.5
H8A C8 H8B 109.5
C7 C8 H8C 109.5
H8A C8 H8C 109.5
H8B C8 H8C 109.5
C7 C9 H9A 109.5
C7 C9 H9B 109.5
H9A C9 H9B 109.5
C7 C9 H9C 109.5
H9A C9 H9C 109.5
H9B C9 H9C 109.5
C7 C10 H10A 109.5
C7 C10 H10B 109.5
H10A C10 H10B 109.5
C7 C10 H10C 109.5
H10A C10 H10C 109.5
H10B C10 H10C 109.5
C16 C11 C12 119.74(19)
C16 C11 P1 121.98(15)
C12 C11 P1 117.87(16)
C13 C12 C11 119.9(2)
C13 C12 H12 120.0
C11 C12 H12 120.0
C14 C13 C12 119.7(2)
C14 C13 H13 120.1
C12 C13 H13 120.1
C15 C14 C13 120.5(2)
C15 C14 H14 119.7
C13 C14 H14 119.7
C14 C15 C16 119.8(2)
C14 C15 H15 120.1
C16 C15 H15 120.1
C11 C16 C15 120.1(2)
C11 C16 H16 119.9
C15 C16 H16 119.9
C18 C17 C22 119.86(19)
C18 C17 P1 119.13(15)
C22 C17 P1 121.00(15)
C19 C18 C17 119.63(19)
C19 C18 H18 120.2
C17 C18 H18 120.2
C20 C19 C18 120.54(18)
C20 C19 H19 119.7
C18 C19 H19 119.7
C19 C20 C21 119.90(19)
C19 C20 H20 120.1
C21 C20 H20 120.1
C22 C21 C20 120.34(19)
C22 C21 H21 119.8
C20 C21 H21 119.8
C21 C22 C17 119.73(19)
C21 C22 H22 120.1
C17 C22 H22 120.1

loop_
_geom_bond_atom_site_label_1
_geom_bond_atom_site_label_2
_geom_bond_distance
P1 C1 1.715(2)
P1 C5 1.793(2)
P1 C17 1.813(2)
P1 C11 1.815(2)
N1 C6 1.333(3)
N1 C3 1.451(3)
N1 H1N 0.87(3)
O1 C2 1.260(2)
O2 C6 1.215(2)
O3 C6 1.365(2)
O3 C7 1.466(3)
C1 C2 1.389(3)
C1 H1 0.9500
C2 C3 1.542(3)
C3 C4 1.525(3)
C3 H3 1.0000
C4 C5 1.536(3)
C4 H4A 0.9900
C4 H4B 0.9900
C5 H5A 0.9900
C5 H5B 0.9900
C7 C10 1.515(3)
C7 C8 1.515(3)
C7 C9 1.525(3)
C8 H8A 0.9800
C8 H8B 0.9800
C8 H8C 0.9800
C9 H9A 0.9800
C9 H9B 0.9800
C9 H9C 0.9800
C10 H10A 0.9800
C10 H10B 0.9800
C10 H10C 0.9800
C11 C16 1.377(3)
C11 C12 1.399(3)
C12 C13 1.385(3)
C12 H12 0.9500
C13 C14 1.382(3)
C13 H13 0.9500
C14 C15 1.378(3)
C14 H14 0.9500
C15 C16 1.392(3)
C15 H15 0.9500
C16 H16 0.9500
C17 C18 1.389(3)
C17 C22 1.398(3)
C18 C19 1.386(3)
C18 H18 0.9500
C19 C20 1.380(3)
C19 H19 0.9500
C20 C21 1.385(3)
C20 H20 0.9500
C21 C22 1.381(3)
C21 H21 0.9500
C22 H22 0.9500

loop_
_geom_hbond_atom_site_label_D
_geom_hbond_atom_site_label_H
_geom_hbond_distance_DH
_geom_hbond_distance_HA
_geom_hbond_angle_DHA
_geom_hbond_distance_DA
_geom_hbond_atom_site_label_A
_geom_hbond_site_symmetry_A
_geom_hbond_publ_flag
N1 H1N 0.87(3) 2.26(3) 151 3.051(2) O1 3_666 y

loop_
_geom_torsion_atom_site_label_1
_geom_torsion_atom_site_label_2
_geom_torsion_atom_site_label_3
_geom_torsion_atom_site_label_4
_geom_torsion
C5 P1 C1 C2 -11.8(2)
C17 P1 C1 C2 106.53(18)
C11 P1 C1 C2 -133.46(17)
P1 C1 C2 O1 178.42(15)
P1 C1 C2 C3 0.3(3)
C6 N1 C3 C4 85.8(2)
C6 N1 C3 C2 -146.74(19)
O1 C2 C3 N1 36.7(2)
C1 C2 C3 N1 -145.15(18)
O1 C2 C3 C4 161.24(16)
C1 C2 C3 C4 -20.6(3)
N1 C3 C4 C5 -178.97(16)
C2 C3 C4 C5 57.7(2)
C3 C4 C5 P1 -66.68(18)
C1 P1 C5 C4 41.92(16)
C17 P1 C5 C4 -81.34(15)
C11 P1 C5 C4 161.07(13)
C3 N1 C6 O2 -1.7(3)
C3 N1 C6 O3 177.61(16)
C7 O3 C6 O2 1.6(3)
C7 O3 C6 N1 -177.70(17)
C6 O3 C7 C10 58.7(2)
C6 O3 C7 C8 -66.2(2)
C6 O3 C7 C9 176.40(17)
C1 P1 C11 C16 -112.36(17)
C5 P1 C11 C16 129.82(16)
C17 P1 C11 C16 12.28(18)
C1 P1 C11 C12 60.35(17)
C5 P1 C11 C12 -57.48(18)
C17 P1 C11 C12 -175.02(15)
C16 C11 C12 C13 1.0(3)
P1 C11 C12 C13 -171.92(15)
C11 C12 C13 C14 1.8(3)
C12 C13 C14 C15 -3.4(3)
C13 C14 C15 C16 2.2(3)
C12 C11 C16 C15 -2.2(3)
P1 C11 C16 C15 170.37(16)
C14 C15 C16 C11 0.7(3)
C1 P1 C17 C18 10.63(19)
C5 P1 C17 C18 128.58(15)
C11 P1 C17 C18 -110.25(15)
C1 P1 C17 C22 -167.85(15)
C5 P1 C17 C22 -49.90(18)
C11 P1 C17 C22 71.27(17)
C22 C17 C18 C19 -0.9(3)
P1 C17 C18 C19 -179.38(15)
C17 C18 C19 C20 1.1(3)
C18 C19 C20 C21 -0.5(3)
C19 C20 C21 C22 -0.4(3)
C20 C21 C22 C17 0.7(3)
C18 C17 C22 C21 0.0(3)
P1 C17 C22 C21 178.46(15)
